data_7154168
loop_
_publ_author_name
'Chen, Guo-Qiang'
'Kehr, Gerald'
'Daniliuc, Constantin G.'
'Erker, Gerhard'

_publ_section_title
;
 1,1-Alkenylboration of diarylphosphino-enynes: convenient synthetic entry
 to vicinal P/B Lewis pairs at extended conjugated \p-frameworks.
;
_journal_issue 3
_journal_name_full 'Organic &amp; biomolecular chemistry'
_journal_page_first 764
_journal_page_last 769
_journal_paper_doi 10.1039/c4ob02134g
_journal_volume 13
_journal_year 2015
_chemical_formula_sum 'C41 H38 B F10 P'
_chemical_formula_weight 762.49
_chemical_name_systematic
; 
 ? 
;
_space_group_IT_number 14
_symmetry_cell_setting monoclinic
_symmetry_space_group_name_Hall '-P 2yn'
_symmetry_space_group_name_H-M 'P 1 21/n 1'
_atom_sites_solution_hydrogens geom
_atom_sites_solution_primary direct
_atom_sites_solution_secondary difmap
_audit_creation_method SHELXL-97
_cell_angle_alpha 90.00
_cell_angle_beta 106.5540(10)
_cell_angle_gamma 90.00
_cell_formula_units_Z 8
_cell_length_a 22.3123(3)
_cell_length_b 15.8067(2)
_cell_length_c 23.2517(4)
_cell_measurement_reflns_used 18369
_cell_measurement_temperature 223(2)
_cell_measurement_theta_max 28.28
_cell_measurement_theta_min 4.08
_cell_volume 7860.6(2)
_computing_cell_refinement 'Collect (Nonius B.V., 1998)'
_computing_data_collection 'Collect (Nonius B.V., 1998)'
_computing_data_reduction 'Denzo-SMN (Otwinowski & Minor, 1997)'
_computing_molecular_graphics 'XP (BrukerAXS, 2000)'
_computing_publication_material 'SHELXL-97 (Sheldrick, 1997)'
_computing_structure_refinement 'SHELXL-97 (Sheldrick, 1997)'
_computing_structure_solution 'SHELXS-97 (Sheldrick, 1990)'
_diffrn_ambient_temperature 223(2)
_diffrn_measured_fraction_theta_full 0.989
_diffrn_measured_fraction_theta_max 0.989
_diffrn_measurement_device_type 'Nonius KappaCCD APEXII'
_diffrn_measurement_method '\w and \f scans'
_diffrn_radiation_monochromator 'Montel mirror'
_diffrn_radiation_source 'rotating anode Nonius FR591'
_diffrn_radiation_type MoK\a
_diffrn_radiation_wavelength 0.71073
_diffrn_reflns_av_R_equivalents 0.069
_diffrn_reflns_av_sigmaI/netI 0.0621
_diffrn_reflns_limit_h_max 27
_diffrn_reflns_limit_h_min -27
_diffrn_reflns_limit_k_max 18
_diffrn_reflns_limit_k_min -19
_diffrn_reflns_limit_l_max 29
_diffrn_reflns_limit_l_min -29
_diffrn_reflns_number 58267
_diffrn_reflns_theta_full 26.37
_diffrn_reflns_theta_max 26.37
_diffrn_reflns_theta_min 4.15
_exptl_absorpt_coefficient_mu 0.145
_exptl_absorpt_correction_T_max 0.9899
_exptl_absorpt_correction_T_min 0.9743
_exptl_absorpt_correction_type multi-scan
_exptl_absorpt_process_details 'Denzo (Otwinowski, Borek, Majewski & Minor, 2003)'
_exptl_crystal_colour colourless
_exptl_crystal_density_diffrn 1.289
_exptl_crystal_density_method 'not measured'
_exptl_crystal_description prism
_exptl_crystal_F_000 3152
_exptl_crystal_size_max 0.18
_exptl_crystal_size_mid 0.11
_exptl_crystal_size_min 0.07
_refine_diff_density_max 0.404
_refine_diff_density_min -0.261
_refine_diff_density_rms 0.053
_refine_ls_extinction_method none
_refine_ls_goodness_of_fit_ref 1.037
_refine_ls_hydrogen_treatment constr
_refine_ls_matrix_type full
_refine_ls_number_parameters 975
_refine_ls_number_reflns 15885
_refine_ls_number_restraints 0
_refine_ls_restrained_S_all 1.037
_refine_ls_R_factor_all 0.1170
_refine_ls_R_factor_gt 0.0734
_refine_ls_shift/su_max 0.000
_refine_ls_shift/su_mean 0.000
_refine_ls_structure_factor_coef Fsqd
_refine_ls_weighting_details 'calc w=1/[\s^2^(Fo^2^)+(0.0565P)^2^+9.0243P] where P=(Fo^2^+2Fc^2^)/3'
_refine_ls_weighting_scheme calc
_refine_ls_wR_factor_gt 0.1616
_refine_ls_wR_factor_ref 0.1822
_reflns_number_gt 9981
_reflns_number_total 15885
_reflns_threshold_expression >2sigma(I)
_cod_data_source_file c4ob02134g2.cif
_cod_data_source_block erk7409
_cod_depositor_comments 'Adding full bibliography for 7154166--7154173.cif.'
_cod_original_sg_symbol_H-M P21/n
_cod_database_code 7154168

loop_
_symmetry_equiv_pos_as_xyz
'x, y, z'
'-x+1/2, y+1/2, -z+1/2'
'-x, -y, -z'
'x-1/2, -y-1/2, z-1/2'

loop_
_atom_site_label
_atom_site_type_symbol
_atom_site_fract_x
_atom_site_fract_y
_atom_site_fract_z
_atom_site_U_iso_or_equiv
_atom_site_adp_type
_atom_site_occupancy
_atom_site_symmetry_multiplicity
_atom_site_calc_flag
_atom_site_refinement_flags
P1A P 0.17097(4) 0.11263(5) 0.84829(4) 0.0417(2) Uani 1 1 d .
B1A B 0.15972(16) -0.0009(2) 0.89254(17) 0.0396(8) Uani 1 1 d .
C4A C 0.13481(14) 0.0398(2) 0.78886(15) 0.0404(7) Uani 1 1 d .
C3A C 0.14112(14) -0.0309(2) 0.82292(15) 0.0403(7) Uani 1 1 d .
C2A C 0.12146(14) -0.1150(2) 0.80021(15) 0.0421(8) Uani 1 1 d .
H2A H 0.1008 -0.1207 0.7591 0.050 Uiso 1 1 calc R
C1A C 0.13075(14) -0.1844(2) 0.83368(16) 0.0447(8) Uani 1 1 d .
H1A H 0.1533 -0.1769 0.8742 0.054 Uiso 1 1 calc R
C5A C 0.09992(16) 0.0512(2) 0.72414(15) 0.0476(8) Uani 1 1 d .
C6A C 0.1148(2) 0.0095(3) 0.68055(18) 0.0665(11) Uani 1 1 d .
H601 H 0.0893 0.0141 0.6408 0.080 Uiso 1 1 calc R
H602 H 0.1508 -0.0246 0.6894 0.080 Uiso 1 1 calc R
C7A C 0.04337(17) 0.1058(3) 0.71192(17) 0.0572(10) Uani 1 1 d .
H701 H 0.0204 0.1020 0.6698 0.086 Uiso 1 1 calc R
H702 H 0.0559 0.1640 0.7219 0.086 Uiso 1 1 calc R
H703 H 0.0170 0.0869 0.7361 0.086 Uiso 1 1 calc R
C51A C 0.11003(17) -0.2735(2) 0.81559(18) 0.0546(9) Uani 1 1 d .
C52A C 0.0664(2) -0.2779(3) 0.7524(2) 0.0937(18) Uani 1 1 d .
H52A H 0.0309 -0.2408 0.7491 0.140 Uiso 1 1 calc R
H52B H 0.0518 -0.3355 0.7435 0.140 Uiso 1 1 calc R
H52C H 0.0886 -0.2601 0.7241 0.140 Uiso 1 1 calc R
C53A C 0.1678(2) -0.3277(3) 0.8186(2) 0.0732(12) Uani 1 1 d .
H53A H 0.1879 -0.3074 0.7894 0.110 Uiso 1 1 calc R
H53B H 0.1552 -0.3862 0.8098 0.110 Uiso 1 1 calc R
H53C H 0.1968 -0.3240 0.8585 0.110 Uiso 1 1 calc R
C54A C 0.0781(3) -0.3067(3) 0.8611(3) 0.1020(18) Uani 1 1 d .
H54A H 0.1064 -0.3013 0.9013 0.153 Uiso 1 1 calc R
H54B H 0.0672 -0.3658 0.8529 0.153 Uiso 1 1 calc R
H54C H 0.0405 -0.2742 0.8582 0.153 Uiso 1 1 calc R
C21A C 0.25604(15) 0.1250(2) 0.86077(17) 0.0487(8) Uani 1 1 d .
C22A C 0.29097(16) 0.0835(2) 0.82742(19) 0.0561(10) Uani 1 1 d .
C23A C 0.35625(18) 0.0885(3) 0.8485(2) 0.0707(12) Uani 1 1 d .
H23A H 0.3798 0.0611 0.8264 0.085 Uiso 1 1 calc R
C24A C 0.38756(19) 0.1307(3) 0.8990(3) 0.0782(14) Uani 1 1 d .
C25A C 0.3524(2) 0.1721(3) 0.9308(2) 0.0756(13) Uani 1 1 d .
H25A H 0.3732 0.2027 0.9654 0.091 Uiso 1 1 calc R
C26A C 0.28719(17) 0.1700(2) 0.91320(19) 0.0575(10) Uani 1 1 d .
C27A C 0.26405(18) 0.0347(3) 0.77048(19) 0.0624(11) Uani 1 1 d .
H27A H 0.2973 0.0193 0.7532 0.094 Uiso 1 1 calc R
H27B H 0.2336 0.0695 0.7422 0.094 Uiso 1 1 calc R
H27C H 0.2439 -0.0161 0.7792 0.094 Uiso 1 1 calc R
C28A C 0.4588(2) 0.1322(5) 0.9202(3) 0.124(2) Uani 1 1 d .
H28A H 0.4731 0.1140 0.9617 0.187 Uiso 1 1 calc R
H28B H 0.4735 0.1893 0.9168 0.187 Uiso 1 1 calc R
H28C H 0.4752 0.0944 0.8955 0.187 Uiso 1 1 calc R
C29A C 0.25349(19) 0.2164(3) 0.95150(19) 0.0691(12) Uani 1 1 d .
H29A H 0.2832 0.2327 0.9891 0.104 Uiso 1 1 calc R
H29B H 0.2220 0.1796 0.9595 0.104 Uiso 1 1 calc R
H29C H 0.2336 0.2666 0.9305 0.104 Uiso 1 1 calc R
C11A C 0.13588(15) 0.2185(2) 0.83640(16) 0.0469(8) Uani 1 1 d .
C12A C 0.14256(16) 0.2664(2) 0.78703(18) 0.0543(9) Uani 1 1 d .
C13A C 0.10860(18) 0.3406(2) 0.7719(2) 0.0633(11) Uani 1 1 d .
H13A H 0.1126 0.3718 0.7388 0.076 Uiso 1 1 calc R
C14A C 0.06919(18) 0.3703(2) 0.8035(2) 0.0656(11) Uani 1 1 d .
C15A C 0.06640(18) 0.3254(3) 0.8536(2) 0.0644(11) Uani 1 1 d .
H15A H 0.0412 0.3462 0.8766 0.077 Uiso 1 1 calc R
C16A C 0.09942(16) 0.2503(2) 0.87143(18) 0.0532(9) Uani 1 1 d .
C17A C 0.1854(2) 0.2410(3) 0.74974(19) 0.0671(11) Uani 1 1 d .
H17A H 0.1813 0.2813 0.7174 0.101 Uiso 1 1 calc R
H17B H 0.1741 0.1850 0.7331 0.101 Uiso 1 1 calc R
H17C H 0.2284 0.2404 0.7749 0.101 Uiso 1 1 calc R
C18A C 0.0321(2) 0.4507(3) 0.7850(3) 0.0943(17) Uani 1 1 d .
H18A H -0.0117 0.4368 0.7674 0.141 Uiso 1 1 calc R
H18B H 0.0477 0.4807 0.7559 0.141 Uiso 1 1 calc R
H18C H 0.0364 0.4863 0.8200 0.141 Uiso 1 1 calc R
C19A C 0.09458(19) 0.2116(3) 0.92910(19) 0.0642(11) Uani 1 1 d .
H19A H 0.1165 0.2470 0.9626 0.096 Uiso 1 1 calc R
H19B H 0.1132 0.1557 0.9338 0.096 Uiso 1 1 calc R
H19C H 0.0509 0.2072 0.9281 0.096 Uiso 1 1 calc R
C41A C 0.09849(14) -0.0159(2) 0.91566(14) 0.0381(7) Uani 1 1 d .
F42A F 0.14789(9) -0.12257(13) 0.98496(9) 0.0559(5) Uani 1 1 d .
C42A C 0.09591(15) -0.0784(2) 0.95663(15) 0.0436(8) Uani 1 1 d .
F43A F 0.04400(10) -0.16373(15) 1.01078(10) 0.0682(6) Uani 1 1 d .
C43A C 0.04229(16) -0.1022(2) 0.97071(16) 0.0483(8) Uani 1 1 d .
F44A F -0.06573(9) -0.08480(16) 0.95639(11) 0.0700(6) Uani 1 1 d .
C44A C -0.01307(15) -0.0627(3) 0.94316(16) 0.0498(9) Uani 1 1 d .
F45A F -0.06720(9) 0.04086(15) 0.87533(10) 0.0644(6) Uani 1 1 d .
C45A C -0.01351(15) 0.0004(2) 0.90332(16) 0.0470(8) Uani 1 1 d .
F46A F 0.03527(8) 0.08123(12) 0.84663(8) 0.0493(5) Uani 1 1 d .
C46A C 0.04077(15) 0.0214(2) 0.88936(14) 0.0412(7) Uani 1 1 d .
C31A C 0.22701(14) -0.0201(2) 0.94094(16) 0.0436(8) Uani 1 1 d .
F32A F 0.26906(9) -0.09627(14) 0.87423(11) 0.0621(6) Uani 1 1 d .
C32A C 0.27675(15) -0.0572(2) 0.92793(18) 0.0526(9) Uani 1 1 d .
F33A F 0.38419(10) -0.09288(18) 0.94872(15) 0.0937(9) Uani 1 1 d .
C33A C 0.33696(17) -0.0583(3) 0.9665(2) 0.0655(12) Uani 1 1 d .
F34A F 0.40668(11) -0.0204(2) 1.05913(14) 0.1089(11) Uani 1 1 d .
C34A C 0.34793(19) -0.0214(3) 1.0211(2) 0.0739(13) Uani 1 1 d .
F35A F 0.31136(12) 0.05447(18) 1.09115(11) 0.0881(8) Uani 1 1 d .
C35A C 0.30008(19) 0.0155(3) 1.03786(19) 0.0639(11) Uani 1 1 d .
F36A F 0.19653(10) 0.05510(14) 1.01648(9) 0.0615(6) Uani 1 1 d .
C36A C 0.24140(17) 0.0156(2) 0.99802(17) 0.0529(9) Uani 1 1 d .
P1B P -0.18319(4) -0.14437(5) 0.61524(4) 0.0392(2) Uani 1 1 d .
B1B B -0.21352(17) -0.0189(2) 0.60160(18) 0.0422(9) Uani 1 1 d .
C4B C -0.13840(14) -0.0898(2) 0.68174(14) 0.0394(7) Uani 1 1 d .
C3B C -0.15546(14) -0.0099(2) 0.66242(15) 0.0415(7) Uani 1 1 d .
C2B C -0.13405(15) 0.0679(2) 0.69546(16) 0.0438(8) Uani 1 1 d .
H2B H -0.1075 0.0640 0.7348 0.053 Uiso 1 1 calc R
C1B C -0.15046(16) 0.1441(2) 0.67230(16) 0.0479(8) Uani 1 1 d .
H1B H -0.1751 0.1445 0.6321 0.058 Uiso 1 1 calc R
C5B C -0.10098(15) -0.1186(2) 0.74244(15) 0.0444(8) Uani 1 1 d .
C6B C -0.04270(17) -0.0931(3) 0.76690(17) 0.0585(10) Uani 1 1 d .
H611 H -0.0238 -0.0557 0.7459 0.070 Uiso 1 1 calc R
H612 H -0.0203 -0.1123 0.8052 0.070 Uiso 1 1 calc R
C7B C -0.13363(18) -0.1742(3) 0.77633(17) 0.0586(10) Uani 1 1 d .
H711 H -0.1048 -0.1894 0.8147 0.088 Uiso 1 1 calc R
H712 H -0.1483 -0.2251 0.7533 0.088 Uiso 1 1 calc R
H713 H -0.1690 -0.1441 0.7829 0.088 Uiso 1 1 calc R
C51B C -0.13562(17) 0.2297(2) 0.70072(18) 0.0551(9) Uani 1 1 d .
C52B C -0.0950(2) 0.2243(3) 0.76581(18) 0.0685(12) Uani 1 1 d .
H52D H -0.1159 0.1896 0.7887 0.103 Uiso 1 1 calc R
H52E H -0.0885 0.2807 0.7830 0.103 Uiso 1 1 calc R
H52F H -0.0550 0.1992 0.7671 0.103 Uiso 1 1 calc R
C53B C -0.1017(2) 0.2808(3) 0.6642(2) 0.0871(15) Uani 1 1 d .
H53D H -0.0614 0.2552 0.6674 0.131 Uiso 1 1 calc R
H53E H -0.0957 0.3383 0.6793 0.131 Uiso 1 1 calc R
H53F H -0.1265 0.2815 0.6224 0.131 Uiso 1 1 calc R
C54B C -0.1984(2) 0.2710(3) 0.6982(3) 0.0914(17) Uani 1 1 d .
H54D H -0.2235 0.2756 0.6568 0.137 Uiso 1 1 calc R
H54E H -0.1912 0.3269 0.7160 0.137 Uiso 1 1 calc R
H54F H -0.2202 0.2365 0.7203 0.137 Uiso 1 1 calc R
C21B C -0.13925(15) -0.1671(2) 0.56106(15) 0.0429(8) Uani 1 1 d .
C22B C -0.07572(16) -0.1484(2) 0.56907(16) 0.0470(8) Uani 1 1 d .
C23B C -0.04979(18) -0.1655(3) 0.52263(19) 0.0607(10) Uani 1 1 d .
H23B H -0.0074 -0.1526 0.5282 0.073 Uiso 1 1 calc R
C24B C -0.0837(2) -0.2009(3) 0.46801(18) 0.0667(11) Uani 1 1 d .
C25B C -0.1459(2) -0.2167(3) 0.46071(17) 0.0588(10) Uani 1 1 d .
H25B H -0.1701 -0.2389 0.4239 0.071 Uiso 1 1 calc R
C26B C -0.17451(16) -0.2013(2) 0.50523(16) 0.0496(9) Uani 1 1 d .
C27B C -0.03158(16) -0.1133(3) 0.62555(17) 0.0575(10) Uani 1 1 d .
H27D H 0.0105 -0.1121 0.6215 0.086 Uiso 1 1 calc R
H27E H -0.0325 -0.1488 0.6593 0.086 Uiso 1 1 calc R
H27F H -0.0443 -0.0563 0.6322 0.086 Uiso 1 1 calc R
C28B C -0.0523(3) -0.2234(4) 0.4201(2) 0.106(2) Uani 1 1 d .
H28D H -0.0461 -0.2841 0.4199 0.160 Uiso 1 1 calc R
H28E H -0.0122 -0.1950 0.4287 0.160 Uiso 1 1 calc R
H28F H -0.0786 -0.2055 0.3812 0.160 Uiso 1 1 calc R
C29B C -0.24287(17) -0.2236(3) 0.49151(17) 0.0597(10) Uani 1 1 d .
H29D H -0.2598 -0.2343 0.4489 0.090 Uiso 1 1 calc R
H29E H -0.2653 -0.1770 0.5030 0.090 Uiso 1 1 calc R
H29F H -0.2475 -0.2739 0.5138 0.090 Uiso 1 1 calc R
C11B C -0.21488(14) -0.2464(2) 0.62937(14) 0.0396(7) Uani 1 1 d .
C12B C -0.17266(14) -0.3128(2) 0.65283(14) 0.0392(7) Uani 1 1 d .
C13B C -0.19562(15) -0.3896(2) 0.66612(15) 0.0444(8) Uani 1 1 d .
H13B H -0.1671 -0.4331 0.6825 0.053 Uiso 1 1 calc R
C14B C -0.25902(15) -0.4049(2) 0.65626(16) 0.0467(8) Uani 1 1 d .
C15B C -0.29954(15) -0.3403(2) 0.63118(16) 0.0451(8) Uani 1 1 d .
H15B H -0.3427 -0.3501 0.6230 0.054 Uiso 1 1 calc R
C16B C -0.27966(14) -0.2616(2) 0.61742(15) 0.0417(8) Uani 1 1 d .
C17B C -0.10246(14) -0.3059(2) 0.66374(17) 0.0498(9) Uani 1 1 d .
H17D H -0.0819 -0.3522 0.6891 0.075 Uiso 1 1 calc R
H17E H -0.0879 -0.2525 0.6834 0.075 Uiso 1 1 calc R
H17F H -0.0927 -0.3085 0.6257 0.075 Uiso 1 1 calc R
C18B C -0.28236(17) -0.4888(2) 0.67201(19) 0.0587(10) Uani 1 1 d .
H18D H -0.2473 -0.5271 0.6866 0.088 Uiso 1 1 calc R
H18E H -0.3116 -0.5128 0.6366 0.088 Uiso 1 1 calc R
H18F H -0.3032 -0.4805 0.7030 0.088 Uiso 1 1 calc R
C19B C -0.33054(15) -0.2000(2) 0.58722(17) 0.0530(9) Uani 1 1 d .
H19D H -0.3563 -0.2245 0.5502 0.079 Uiso 1 1 calc R
H19E H -0.3118 -0.1480 0.5785 0.079 Uiso 1 1 calc R
H19F H -0.3562 -0.1880 0.6136 0.079 Uiso 1 1 calc R
C41B C -0.27580(14) 0.0131(2) 0.61959(15) 0.0447(8) Uani 1 1 d .
F42B F -0.27094(9) -0.09784(12) 0.68993(9) 0.0511(5) Uani 1 1 d .
C42B C -0.29770(15) -0.0249(2) 0.66377(16) 0.0455(8) Uani 1 1 d .
F43B F -0.36579(9) -0.03729(14) 0.72460(10) 0.0627(6) Uani 1 1 d .
C43B C -0.34548(15) 0.0058(2) 0.68384(17) 0.0505(9) Uani 1 1 d .
F44B F -0.41983(10) 0.11259(16) 0.68158(11) 0.0742(7) Uani 1 1 d .
C44B C -0.37306(16) 0.0813(3) 0.66160(18) 0.0548(10) Uani 1 1 d .
F45B F -0.37780(10) 0.19851(14) 0.59865(11) 0.0719(7) Uani 1 1 d .
C45B C -0.35234(17) 0.1239(2) 0.61981(18) 0.0540(9) Uani 1 1 d .
F46B F -0.28858(10) 0.13617(13) 0.55820(10) 0.0599(6) Uani 1 1 d .
C46B C -0.30588(16) 0.0892(2) 0.59931(16) 0.0476(8) Uani 1 1 d .
C31B C -0.21093(16) 0.0112(2) 0.53617(15) 0.0461(8) Uani 1 1 d .
F32B F -0.10562(10) 0.05825(15) 0.56741(10) 0.0670(6) Uani 1 1 d .
C32B C -0.16011(17) 0.0470(2) 0.52275(18) 0.0547(9) Uani 1 1 d .
F33B F -0.10867(13) 0.1102(2) 0.45777(13) 0.0949(9) Uani 1 1 d .
C33B C -0.1598(2) 0.0746(3) 0.4672(2) 0.0644(11) Uani 1 1 d .
F34B F -0.21491(15) 0.0981(2) 0.36550(12) 0.0986(10) Uani 1 1 d .
C34B C -0.2131(2) 0.0675(3) 0.42005(18) 0.0668(12) Uani 1 1 d .
F35B F -0.31762(12) 0.02222(18) 0.38383(10) 0.0850(8) Uani 1 1 d .
C35B C -0.2646(2) 0.0301(2) 0.42978(17) 0.0589(10) Uani 1 1 d .
F36B F -0.31584(10) -0.03108(15) 0.49251(10) 0.0667(6) Uani 1 1 d .
C36B C -0.26265(17) 0.0028(2) 0.48609(17) 0.0518(9) Uani 1 1 d .

loop_
_atom_site_aniso_label
_atom_site_aniso_U_11
_atom_site_aniso_U_22
_atom_site_aniso_U_33
_atom_site_aniso_U_23
_atom_site_aniso_U_13
_atom_site_aniso_U_12
P1A 0.0382(4) 0.0333(4) 0.0529(5) -0.0011(4) 0.0117(4) -0.0027(4)
B1A 0.0379(18) 0.0302(18) 0.049(2) -0.0009(16) 0.0100(16) 0.0011(15)
C4A 0.0364(16) 0.0363(18) 0.0514(19) -0.0023(15) 0.0170(15) -0.0011(13)
C3A 0.0306(15) 0.0397(18) 0.0518(19) -0.0047(15) 0.0136(14) -0.0021(13)
C2A 0.0394(17) 0.0352(17) 0.0496(19) -0.0065(15) 0.0094(15) -0.0009(14)
C1A 0.0377(17) 0.0371(19) 0.057(2) -0.0109(16) 0.0096(15) 0.0021(14)
C5A 0.0494(19) 0.045(2) 0.0472(19) 0.0008(17) 0.0120(16) -0.0072(16)
C6A 0.065(2) 0.071(3) 0.059(2) -0.013(2) 0.011(2) -0.003(2)
C7A 0.057(2) 0.061(2) 0.051(2) 0.0104(19) 0.0096(18) -0.0002(19)
C51A 0.053(2) 0.0374(19) 0.069(2) -0.0108(18) 0.0110(19) -0.0012(16)
C52A 0.088(3) 0.044(2) 0.111(4) -0.023(3) -0.033(3) 0.002(2)
C53A 0.076(3) 0.050(2) 0.081(3) -0.013(2) 0.003(2) 0.018(2)
C54A 0.125(4) 0.055(3) 0.148(5) -0.019(3) 0.074(4) -0.030(3)
C21A 0.0403(18) 0.0373(19) 0.067(2) 0.0033(17) 0.0132(17) -0.0084(15)
C22A 0.0416(19) 0.049(2) 0.082(3) 0.013(2) 0.0244(19) -0.0014(16)
C23A 0.047(2) 0.066(3) 0.105(3) 0.016(3) 0.030(2) -0.003(2)
C24A 0.041(2) 0.075(3) 0.113(4) 0.012(3) 0.011(2) -0.009(2)
C25A 0.057(2) 0.061(3) 0.094(3) 0.007(2) -0.003(2) -0.019(2)
C26A 0.049(2) 0.040(2) 0.077(3) 0.0051(19) 0.008(2) -0.0098(16)
C27A 0.054(2) 0.059(3) 0.085(3) -0.003(2) 0.039(2) 0.0015(19)
C28A 0.045(3) 0.146(6) 0.168(6) 0.002(5) 0.008(3) -0.015(3)
C29A 0.066(3) 0.050(2) 0.077(3) -0.006(2) -0.004(2) -0.011(2)
C11A 0.0423(18) 0.0311(17) 0.063(2) -0.0021(16) 0.0082(16) -0.0022(14)
C12A 0.047(2) 0.0379(19) 0.071(2) 0.0011(18) 0.0056(18) -0.0058(16)
C13A 0.059(2) 0.037(2) 0.083(3) 0.010(2) 0.005(2) -0.0057(18)
C14A 0.054(2) 0.034(2) 0.099(3) -0.007(2) 0.007(2) -0.0028(17)
C15A 0.056(2) 0.041(2) 0.097(3) -0.014(2) 0.021(2) 0.0010(18)
C16A 0.049(2) 0.0365(19) 0.072(2) -0.0127(18) 0.0125(18) -0.0045(16)
C17A 0.073(3) 0.052(2) 0.078(3) 0.014(2) 0.024(2) 0.001(2)
C18A 0.078(3) 0.041(2) 0.150(5) 0.011(3) 0.011(3) 0.017(2)
C19A 0.068(3) 0.053(2) 0.074(3) -0.008(2) 0.024(2) 0.003(2)
C41A 0.0340(16) 0.0353(17) 0.0436(17) -0.0056(14) 0.0090(14) 0.0033(13)
F42A 0.0468(11) 0.0539(13) 0.0654(13) 0.0172(10) 0.0136(10) 0.0109(9)
C42A 0.0420(18) 0.0393(18) 0.0482(19) -0.0004(16) 0.0106(15) 0.0063(14)
F43A 0.0667(14) 0.0659(15) 0.0770(15) 0.0212(12) 0.0286(12) -0.0010(11)
C43A 0.053(2) 0.043(2) 0.050(2) 0.0018(16) 0.0176(17) -0.0047(16)
F44A 0.0486(12) 0.0861(18) 0.0840(16) 0.0009(14) 0.0326(11) -0.0080(11)
C44A 0.0421(19) 0.059(2) 0.053(2) -0.0055(19) 0.0216(16) -0.0039(17)
F45A 0.0362(10) 0.0766(16) 0.0769(14) 0.0018(12) 0.0106(10) 0.0136(10)
C45A 0.0334(16) 0.053(2) 0.052(2) -0.0087(18) 0.0087(15) 0.0068(15)
F46A 0.0428(10) 0.0481(12) 0.0550(11) 0.0100(10) 0.0107(9) 0.0088(9)
C46A 0.0418(17) 0.0378(18) 0.0427(18) -0.0012(15) 0.0097(14) 0.0044(14)
C31A 0.0366(17) 0.0315(17) 0.058(2) 0.0048(16) 0.0066(15) -0.0040(13)
F32A 0.0469(11) 0.0538(13) 0.0894(16) -0.0016(12) 0.0255(11) 0.0057(10)
C32A 0.0389(18) 0.042(2) 0.073(3) 0.0059(19) 0.0098(18) -0.0008(15)
F33A 0.0390(12) 0.0810(19) 0.159(3) 0.0069(18) 0.0247(15) 0.0114(12)
C33A 0.0365(19) 0.045(2) 0.108(4) 0.017(2) 0.011(2) 0.0004(17)
F34A 0.0484(14) 0.110(2) 0.134(2) 0.016(2) -0.0301(15) -0.0067(14)
C34A 0.045(2) 0.062(3) 0.093(3) 0.015(3) -0.016(2) -0.011(2)
F35A 0.0881(18) 0.0835(19) 0.0674(15) -0.0013(14) -0.0189(13) -0.0242(15)
C35A 0.055(2) 0.059(3) 0.062(2) 0.005(2) -0.009(2) -0.011(2)
F36A 0.0614(13) 0.0611(14) 0.0576(12) -0.0099(11) 0.0097(10) -0.0039(11)
C36A 0.047(2) 0.049(2) 0.059(2) 0.0069(18) 0.0073(18) -0.0027(17)
P1B 0.0333(4) 0.0297(4) 0.0482(5) -0.0025(4) 0.0010(4) -0.0016(3)
B1B 0.0394(19) 0.0328(19) 0.049(2) 0.0010(17) 0.0040(17) -0.0020(16)
C4B 0.0356(16) 0.0343(17) 0.0453(18) -0.0037(14) 0.0069(14) -0.0016(13)
C3B 0.0361(16) 0.0361(18) 0.0499(19) -0.0027(15) 0.0086(15) -0.0004(14)
C2B 0.0391(17) 0.0330(17) 0.054(2) -0.0066(15) 0.0051(15) 0.0007(14)
C1B 0.0462(19) 0.0374(19) 0.055(2) -0.0039(16) 0.0059(16) -0.0011(15)
C5B 0.0464(19) 0.0290(16) 0.0500(19) -0.0037(15) 0.0012(16) 0.0043(14)
C6B 0.052(2) 0.054(2) 0.059(2) -0.0102(19) -0.0025(18) 0.0031(18)
C7B 0.066(2) 0.052(2) 0.052(2) 0.0012(18) 0.0078(19) 0.0027(19)
C51B 0.058(2) 0.0335(19) 0.067(2) -0.0081(17) 0.0068(19) 0.0000(16)
C52B 0.076(3) 0.048(2) 0.073(3) -0.020(2) 0.006(2) -0.003(2)
C53B 0.111(4) 0.045(3) 0.096(3) 0.008(2) 0.014(3) -0.017(3)
C54B 0.071(3) 0.052(3) 0.136(4) -0.031(3) 0.005(3) 0.013(2)
C21B 0.0420(17) 0.0305(17) 0.0520(19) -0.0018(15) 0.0067(15) -0.0020(14)
C22B 0.0470(19) 0.0382(19) 0.056(2) 0.0023(16) 0.0157(17) -0.0014(15)
C23B 0.051(2) 0.057(2) 0.076(3) 0.010(2) 0.021(2) -0.0060(18)
C24B 0.079(3) 0.067(3) 0.056(2) 0.007(2) 0.023(2) -0.008(2)
C25B 0.074(3) 0.053(2) 0.045(2) 0.0021(18) 0.0090(19) -0.005(2)
C26B 0.053(2) 0.043(2) 0.0461(19) 0.0012(16) 0.0039(17) -0.0041(16)
C27B 0.0399(19) 0.059(2) 0.072(3) -0.009(2) 0.0132(18) -0.0076(17)
C28B 0.117(4) 0.148(6) 0.073(3) -0.001(3) 0.056(3) -0.024(4)
C29B 0.053(2) 0.062(3) 0.053(2) -0.0063(19) -0.0018(18) -0.0070(19)
C11B 0.0363(16) 0.0310(16) 0.0479(18) -0.0036(14) 0.0063(14) -0.0006(13)
C12B 0.0346(16) 0.0318(16) 0.0471(18) -0.0048(15) 0.0053(14) -0.0008(13)
C13B 0.0391(17) 0.0346(17) 0.055(2) 0.0014(16) 0.0055(15) 0.0032(14)
C14B 0.0400(18) 0.0421(19) 0.055(2) -0.0034(16) 0.0086(16) -0.0063(15)
C15B 0.0330(16) 0.0388(19) 0.059(2) -0.0056(16) 0.0064(15) -0.0036(14)
C16B 0.0350(16) 0.0316(17) 0.0518(19) -0.0044(15) 0.0016(14) -0.0029(13)
C17B 0.0354(17) 0.0404(19) 0.067(2) 0.0001(18) 0.0049(16) 0.0055(14)
C18B 0.050(2) 0.043(2) 0.079(3) 0.010(2) 0.0122(19) -0.0052(17)
C19B 0.0391(18) 0.0388(19) 0.072(2) 0.0022(18) 0.0017(17) -0.0022(15)
C41B 0.0344(16) 0.0381(18) 0.054(2) -0.0012(16) 0.0000(15) -0.0032(14)
F42B 0.0481(11) 0.0406(11) 0.0618(12) 0.0081(9) 0.0115(9) 0.0052(9)
C42B 0.0362(17) 0.0354(18) 0.058(2) -0.0060(16) 0.0031(16) -0.0006(14)
F43B 0.0545(12) 0.0624(14) 0.0757(14) -0.0003(12) 0.0256(11) -0.0022(10)
C43B 0.0379(18) 0.052(2) 0.058(2) -0.0048(18) 0.0091(16) -0.0024(16)
F44B 0.0563(13) 0.0709(16) 0.0970(17) -0.0079(14) 0.0243(13) 0.0150(12)
C44B 0.0366(18) 0.056(2) 0.069(2) -0.014(2) 0.0099(17) 0.0060(16)
F45B 0.0676(14) 0.0506(13) 0.0912(17) 0.0078(12) 0.0126(12) 0.0254(11)
C45B 0.046(2) 0.041(2) 0.064(2) -0.0014(18) -0.0005(18) 0.0093(16)
F46B 0.0660(13) 0.0427(12) 0.0695(13) 0.0125(11) 0.0170(11) 0.0101(10)
C46B 0.0432(18) 0.0349(18) 0.059(2) -0.0023(17) 0.0055(16) -0.0001(15)
C31B 0.0488(19) 0.0321(17) 0.053(2) 0.0024(15) 0.0073(16) 0.0050(15)
F32B 0.0516(12) 0.0712(16) 0.0775(15) 0.0020(12) 0.0173(11) -0.0096(11)
C32B 0.053(2) 0.048(2) 0.066(2) 0.0013(19) 0.0212(19) 0.0050(17)
F33B 0.0920(19) 0.105(2) 0.110(2) 0.0189(18) 0.0633(17) 0.0004(16)
C33B 0.069(3) 0.058(3) 0.076(3) 0.008(2) 0.036(2) 0.015(2)
F34B 0.133(2) 0.109(2) 0.0673(16) 0.0217(16) 0.0511(16) 0.0413(19)
C34B 0.091(3) 0.062(3) 0.054(2) 0.007(2) 0.033(2) 0.026(2)
F35B 0.0931(18) 0.0882(19) 0.0557(13) -0.0010(13) -0.0079(13) 0.0245(15)
C35B 0.073(3) 0.046(2) 0.051(2) -0.0034(18) 0.006(2) 0.0194(19)
F36B 0.0526(12) 0.0664(15) 0.0665(14) 0.0031(12) -0.0065(11) -0.0054(11)
C36B 0.055(2) 0.040(2) 0.056(2) 0.0020(17) 0.0089(18) 0.0055(17)

loop_
_atom_type_symbol
_atom_type_description
_atom_type_scat_dispersion_real
_atom_type_scat_dispersion_imag
_atom_type_scat_source
C C 0.0033 0.0016 'International Tables Vol C Tables 4.2.6.8 and 6.1.1.4'
H H 0.0000 0.0000 'International Tables Vol C Tables 4.2.6.8 and 6.1.1.4'
B B 0.0013 0.0007 'International Tables Vol C Tables 4.2.6.8 and 6.1.1.4'
F F 0.0171 0.0103 'International Tables Vol C Tables 4.2.6.8 and 6.1.1.4'
P P 0.1023 0.0942 'International Tables Vol C Tables 4.2.6.8 and 6.1.1.4'

loop_
_geom_angle_atom_site_label_1
_geom_angle_atom_site_label_2
_geom_angle_atom_site_label_3
_geom_angle
C4A P1A C11A 112.83(15)
C4A P1A C21A 113.79(16)
C11A P1A C21A 107.61(16)
C4A P1A B1A 75.10(15)
C11A P1A B1A 137.82(16)
C21A P1A B1A 105.78(15)
C41A B1A C3A 106.7(3)
C41A B1A C31A 116.2(3)
C3A B1A C31A 123.9(3)
C41A B1A P1A 120.8(2)
C3A B1A P1A 78.18(19)
C31A B1A P1A 106.3(2)
C3A C4A C5A 128.7(3)
C3A C4A P1A 97.4(2)
C5A C4A P1A 133.3(3)
C4A C3A C2A 125.0(3)
C4A C3A B1A 107.2(3)
C2A C3A B1A 126.5(3)
C1A C2A C3A 124.3(3)
C1A C2A H2A 117.8
C3A C2A H2A 117.8
C2A C1A C51A 128.7(3)
C2A C1A H1A 115.6
C51A C1A H1A 115.6
C6A C5A C7A 121.6(3)
C6A C5A C4A 122.5(3)
C7A C5A C4A 115.6(3)
C5A C6A H601 120.0
C5A C6A H602 120.0
H601 C6A H602 120.0
C5A C7A H701 109.5
C5A C7A H702 109.5
H701 C7A H702 109.5
C5A C7A H703 109.5
H701 C7A H703 109.5
H702 C7A H703 109.5
C1A C51A C52A 112.0(3)
C1A C51A C54A 107.1(3)
C52A C51A C54A 111.0(4)
C1A C51A C53A 108.9(3)
C52A C51A C53A 108.5(4)
C54A C51A C53A 109.2(4)
C51A C52A H52A 109.5
C51A C52A H52B 109.5
H52A C52A H52B 109.5
C51A C52A H52C 109.5
H52A C52A H52C 109.5
H52B C52A H52C 109.5
C51A C53A H53A 109.5
C51A C53A H53B 109.5
H53A C53A H53B 109.5
C51A C53A H53C 109.5
H53A C53A H53C 109.5
H53B C53A H53C 109.5
C51A C54A H54A 109.5
C51A C54A H54B 109.5
H54A C54A H54B 109.5
C51A C54A H54C 109.5
H54A C54A H54C 109.5
H54B C54A H54C 109.5
C22A C21A C26A 119.8(3)
C22A C21A P1A 124.7(3)
C26A C21A P1A 114.8(3)
C23A C22A C21A 117.6(4)
C23A C22A C27A 116.9(4)
C21A C22A C27A 125.4(3)
C24A C23A C22A 124.0(4)
C24A C23A H23A 118.0
C22A C23A H23A 118.0
C23A C24A C25A 117.6(4)
C23A C24A C28A 121.3(5)
C25A C24A C28A 121.2(5)
C24A C25A C26A 122.3(4)
C24A C25A H25A 118.9
C26A C25A H25A 118.9
C25A C26A C21A 118.8(4)
C25A C26A C29A 117.9(4)
C21A C26A C29A 123.3(3)
C22A C27A H27A 109.5
C22A C27A H27B 109.5
H27A C27A H27B 109.5
C22A C27A H27C 109.5
H27A C27A H27C 109.5
H27B C27A H27C 109.5
C24A C28A H28A 109.5
C24A C28A H28B 109.5
H28A C28A H28B 109.5
C24A C28A H28C 109.5
H28A C28A H28C 109.5
H28B C28A H28C 109.5
C26A C29A H29A 109.5
C26A C29A H29B 109.5
H29A C29A H29B 109.5
C26A C29A H29C 109.5
H29A C29A H29C 109.5
H29B C29A H29C 109.5
C16A C11A C12A 119.5(3)
C16A C11A P1A 122.3(3)
C12A C11A P1A 118.0(3)
C13A C12A C11A 118.8(4)
C13A C12A C17A 117.8(4)
C11A C12A C17A 123.4(3)
C14A C13A C12A 122.5(4)
C14A C13A H13A 118.7
C12A C13A H13A 118.7
C15A C14A C13A 117.6(4)
C15A C14A C18A 121.4(4)
C13A C14A C18A 121.0(5)
C14A C15A C16A 122.8(4)
C14A C15A H15A 118.6
C16A C15A H15A 118.6
C15A C16A C11A 118.5(4)
C15A C16A C19A 116.4(4)
C11A C16A C19A 125.1(3)
C12A C17A H17A 109.5
C12A C17A H17B 109.5
H17A C17A H17B 109.5
C12A C17A H17C 109.5
H17A C17A H17C 109.5
H17B C17A H17C 109.5
C14A C18A H18A 109.5
C14A C18A H18B 109.5
H18A C18A H18B 109.5
C14A C18A H18C 109.5
H18A C18A H18C 109.5
H18B C18A H18C 109.5
C16A C19A H19A 109.5
C16A C19A H19B 109.5
H19A C19A H19B 109.5
C16A C19A H19C 109.5
H19A C19A H19C 109.5
H19B C19A H19C 109.5
C42A C41A C46A 113.0(3)
C42A C41A B1A 122.4(3)
C46A C41A B1A 123.7(3)
F42A C42A C43A 115.1(3)
F42A C42A C41A 120.3(3)
C43A C42A C41A 124.5(3)
F43A C43A C44A 119.9(3)
F43A C43A C42A 120.5(3)
C44A C43A C42A 119.5(3)
F44A C44A C45A 120.6(3)
F44A C44A C43A 120.4(3)
C45A C44A C43A 118.9(3)
F45A C45A C44A 120.6(3)
F45A C45A C46A 119.4(3)
C44A C45A C46A 120.0(3)
F46A C46A C45A 116.0(3)
F46A C46A C41A 119.9(3)
C45A C46A C41A 124.1(3)
C32A C31A C36A 113.8(3)
C32A C31A B1A 125.2(3)
C36A C31A B1A 120.0(3)
F32A C32A C31A 120.1(3)
F32A C32A C33A 115.7(4)
C31A C32A C33A 124.2(4)
F33A C33A C34A 120.8(4)
F33A C33A C32A 120.2(4)
C34A C33A C32A 118.9(4)
C33A C34A F34A 119.9(5)
C33A C34A C35A 120.2(4)
F34A C34A C35A 119.8(5)
F35A C35A C34A 120.2(4)
F35A C35A C36A 121.0(4)
C34A C35A C36A 118.7(4)
F36A C36A C35A 115.9(4)
F36A C36A C31A 120.0(3)
C35A C36A C31A 124.0(4)
C4B P1B C11B 114.58(15)
C4B P1B C21B 114.05(15)
C11B P1B C21B 105.04(15)
C4B P1B B1B 75.69(15)
C11B P1B B1B 137.67(15)
C21B P1B B1B 107.13(16)
C31B B1B C3B 124.1(3)
C31B B1B C41B 114.3(3)
C3B B1B C41B 105.9(3)
C31B B1B P1B 109.0(2)
C3B B1B P1B 78.92(19)
C41B B1B P1B 121.0(2)
C3B C4B C5B 128.7(3)
C3B C4B P1B 97.3(2)
C5B C4B P1B 133.6(2)
C4B C3B C2B 126.3(3)
C4B C3B B1B 106.5(3)
C2B C3B B1B 126.3(3)
C1B C2B C3B 122.7(3)
C1B C2B H2B 118.6
C3B C2B H2B 118.6
C2B C1B C51B 129.7(3)
C2B C1B H1B 115.2
C51B C1B H1B 115.2
C6B C5B C4B 122.0(3)
C6B C5B C7B 121.1(3)
C4B C5B C7B 116.8(3)
C5B C6B H611 120.0
C5B C6B H612 120.0
H611 C6B H612 120.0
C5B C7B H711 109.5
C5B C7B H712 109.5
H711 C7B H712 109.5
C5B C7B H713 109.5
H711 C7B H713 109.5
H712 C7B H713 109.5
C1B C51B C53B 108.4(3)
C1B C51B C52B 112.3(3)
C53B C51B C52B 109.5(3)
C1B C51B C54B 106.4(3)
C53B C51B C54B 110.3(4)
C52B C51B C54B 109.8(4)
C51B C52B H52D 109.5
C51B C52B H52E 109.5
H52D C52B H52E 109.5
C51B C52B H52F 109.5
H52D C52B H52F 109.5
H52E C52B H52F 109.5
C51B C53B H53D 109.5
C51B C53B H53E 109.5
H53D C53B H53E 109.5
C51B C53B H53F 109.5
H53D C53B H53F 109.5
H53E C53B H53F 109.5
C51B C54B H54D 109.5
C51B C54B H54E 109.5
H54D C54B H54E 109.5
C51B C54B H54F 109.5
H54D C54B H54F 109.5
H54E C54B H54F 109.5
C22B C21B C26B 118.4(3)
C22B C21B P1B 125.6(3)
C26B C21B P1B 115.9(2)
C23B C22B C21B 118.9(3)
C23B C22B C27B 115.9(3)
C21B C22B C27B 125.2(3)
C22B C23B C24B 123.1(4)
C22B C23B H23B 118.4
C24B C23B H23B 118.4
C25B C24B C23B 116.9(4)
C25B C24B C28B 121.9(4)
C23B C24B C28B 121.1(4)
C24B C25B C26B 122.8(4)
C24B C25B H25B 118.6
C26B C25B H25B 118.6
C25B C26B C21B 119.8(3)
C25B C26B C29B 117.0(3)
C21B C26B C29B 123.1(3)
C22B C27B H27D 109.5
C22B C27B H27E 109.5
H27D C27B H27E 109.5
C22B C27B H27F 109.5
H27D C27B H27F 109.5
H27E C27B H27F 109.5
C24B C28B H28D 109.5
C24B C28B H28E 109.5
H28D C28B H28E 109.5
C24B C28B H28F 109.5
H28D C28B H28F 109.5
H28E C28B H28F 109.5
C26B C29B H29D 109.5
C26B C29B H29E 109.5
H29D C29B H29E 109.5
C26B C29B H29F 109.5
H29D C29B H29F 109.5
H29E C29B H29F 109.5
C12B C11B C16B 118.9(3)
C12B C11B P1B 118.4(2)
C16B C11B P1B 122.7(2)
C13B C12B C11B 119.3(3)
C13B C12B C17B 117.1(3)
C11B C12B C17B 123.7(3)
C12B C13B C14B 122.6(3)
C12B C13B H13B 118.7
C14B C13B H13B 118.7
C15B C14B C13B 117.2(3)
C15B C14B C18B 121.6(3)
C13B C14B C18B 121.3(3)
C14B C15B C16B 123.2(3)
C14B C15B H15B 118.4
C16B C15B H15B 118.4
C15B C16B C11B 118.9(3)
C15B C16B C19B 116.0(3)
C11B C16B C19B 125.1(3)
C12B C17B H17D 109.5
C12B C17B H17E 109.5
H17D C17B H17E 109.5
C12B C17B H17F 109.5
H17D C17B H17F 109.5
H17E C17B H17F 109.5
C14B C18B H18D 109.5
C14B C18B H18E 109.5
H18D C18B H18E 109.5
C14B C18B H18F 109.5
H18D C18B H18F 109.5
H18E C18B H18F 109.5
C16B C19B H19D 109.5
C16B C19B H19E 109.5
H19D C19B H19E 109.5
C16B C19B H19F 109.5
H19D C19B H19F 109.5
H19E C19B H19F 109.5
C42B C41B C46B 112.7(3)
C42B C41B B1B 123.8(3)
C46B C41B B1B 122.7(3)
F42B C42B C43B 115.7(3)
F42B C42B C41B 119.6(3)
C43B C42B C41B 124.8(3)
F43B C43B C42B 120.8(3)
F43B C43B C44B 120.0(3)
C42B C43B C44B 119.2(4)
F44B C44B C45B 121.1(4)
F44B C44B C43B 119.7(4)
C45B C44B C43B 119.3(3)
F45B C45B C44B 120.0(3)
F45B C45B C46B 120.5(4)
C44B C45B C46B 119.5(3)
F46B C46B C45B 115.0(3)
F46B C46B C41B 120.5(3)
C45B C46B C41B 124.5(4)
C32B C31B C36B 112.8(3)
C32B C31B B1B 126.0(3)
C36B C31B B1B 121.2(3)
C33B C32B F32B 115.7(3)
C33B C32B C31B 124.8(4)
F32B C32B C31B 119.5(3)
F33B C33B C32B 121.4(4)
F33B C33B C34B 119.1(4)
C32B C33B C34B 119.5(4)
F34B C34B C35B 120.6(4)
F34B C34B C33B 120.7(4)
C35B C34B C33B 118.7(4)
F35B C35B C36B 120.6(4)
F35B C35B C34B 119.7(4)
C36B C35B C34B 119.7(4)
F36B C36B C35B 116.2(3)
F36B C36B C31B 119.4(3)
C35B C36B C31B 124.3(4)

loop_
_geom_bond_atom_site_label_1
_geom_bond_atom_site_label_2
_geom_bond_distance
P1A C4A 1.802(3)
P1A C11A 1.834(3)
P1A C21A 1.847(3)
P1A B1A 2.118(4)
B1A C41A 1.622(5)
B1A C3A 1.623(5)
B1A C31A 1.628(5)
C4A C3A 1.354(5)
C4A C5A 1.495(5)
C3A C2A 1.452(4)
C2A C1A 1.326(5)
C2A H2A 0.9400
C1A C51A 1.505(5)
C1A H1A 0.9400
C5A C6A 1.328(5)
C5A C7A 1.487(5)
C6A H601 0.9400
C6A H602 0.9400
C7A H701 0.9700
C7A H702 0.9700
C7A H703 0.9700
C51A C52A 1.516(6)
C51A C54A 1.528(6)
C51A C53A 1.532(5)
C52A H52A 0.9700
C52A H52B 0.9700
C52A H52C 0.9700
C53A H53A 0.9700
C53A H53B 0.9700
C53A H53C 0.9700
C54A H54A 0.9700
C54A H54B 0.9700
C54A H54C 0.9700
C21A C22A 1.408(5)
C21A C26A 1.412(5)
C22A C23A 1.401(5)
C22A C27A 1.502(6)
C23A C24A 1.357(7)
C23A H23A 0.9400
C24A C25A 1.387(7)
C24A C28A 1.524(6)
C25A C26A 1.394(5)
C25A H25A 0.9400
C26A C29A 1.509(6)
C27A H27A 0.9700
C27A H27B 0.9700
C27A H27C 0.9700
C28A H28A 0.9700
C28A H28B 0.9700
C28A H28C 0.9700
C29A H29A 0.9700
C29A H29B 0.9700
C29A H29C 0.9700
C11A C16A 1.398(5)
C11A C12A 1.418(5)
C12A C13A 1.386(5)
C12A C17A 1.517(5)
C13A C14A 1.381(6)
C13A H13A 0.9400
C14A C15A 1.380(6)
C14A C18A 1.511(5)
C15A C16A 1.397(5)
C15A H15A 0.9400
C16A C19A 1.505(5)
C17A H17A 0.9700
C17A H17B 0.9700
C17A H17C 0.9700
C18A H18A 0.9700
C18A H18B 0.9700
C18A H18C 0.9700
C19A H19A 0.9700
C19A H19B 0.9700
C19A H19C 0.9700
C41A C42A 1.385(5)
C41A C46A 1.389(4)
F42A C42A 1.353(4)
C42A C43A 1.379(5)
F43A C43A 1.340(4)
C43A C44A 1.369(5)
F44A C44A 1.343(4)
C44A C45A 1.360(5)
F45A C45A 1.350(4)
C45A C46A 1.380(5)
F46A C46A 1.352(4)
C31A C32A 1.363(5)
C31A C36A 1.393(5)
F32A C32A 1.360(4)
C32A C33A 1.387(5)
F33A C33A 1.352(5)
C33A C34A 1.354(7)
F34A C34A 1.356(4)
C34A C35A 1.367(6)
F35A C35A 1.342(5)
C35A C36A 1.372(5)
F36A C36A 1.349(4)
P1B C4B 1.803(3)
P1B C11B 1.828(3)
P1B C21B 1.839(4)
P1B B1B 2.091(4)
B1B C31B 1.611(5)
B1B C3B 1.629(5)
B1B C41B 1.641(5)
C4B C3B 1.358(4)
C4B C5B 1.492(4)
C3B C2B 1.456(4)
C2B C1B 1.328(5)
C2B H2B 0.9400
C1B C51B 1.501(5)
C1B H1B 0.9400
C5B C6B 1.325(5)
C5B C7B 1.500(5)
C6B H611 0.9400
C6B H612 0.9400
C7B H711 0.9700
C7B H712 0.9700
C7B H713 0.9700
C51B C53B 1.521(6)
C51B C52B 1.529(5)
C51B C54B 1.531(5)
C52B H52D 0.9700
C52B H52E 0.9700
C52B H52F 0.9700
C53B H53D 0.9700
C53B H53E 0.9700
C53B H53F 0.9700
C54B H54D 0.9700
C54B H54E 0.9700
C54B H54F 0.9700
C21B C22B 1.408(5)
C21B C26B 1.419(5)
C22B C23B 1.389(5)
C22B C27B 1.505(5)
C23B C24B 1.397(6)
C23B H23B 0.9400
C24B C25B 1.372(6)
C24B C28B 1.517(6)
C25B C26B 1.383(5)
C25B H25B 0.9400
C26B C29B 1.508(5)
C27B H27D 0.9700
C27B H27E 0.9700
C27B H27F 0.9700
C28B H28D 0.9700
C28B H28E 0.9700
C28B H28F 0.9700
C29B H29D 0.9700
C29B H29E 0.9700
C29B H29F 0.9700
C11B C12B 1.411(4)
C11B C16B 1.412(4)
C12B C13B 1.387(4)
C12B C17B 1.518(4)
C13B C14B 1.388(4)
C13B H13B 0.9400
C14B C15B 1.378(5)
C14B C18B 1.508(5)
C15B C16B 1.389(5)
C15B H15B 0.9400
C16B C19B 1.508(4)
C17B H17D 0.9700
C17B H17E 0.9700
C17B H17F 0.9700
C18B H18D 0.9700
C18B H18E 0.9700
C18B H18F 0.9700
C19B H19D 0.9700
C19B H19E 0.9700
C19B H19F 0.9700
C41B C42B 1.393(5)
C41B C46B 1.393(5)
F42B C42B 1.360(4)
C42B C43B 1.369(5)
F43B C43B 1.346(4)
C43B C44B 1.375(5)
F44B C44B 1.351(4)
C44B C45B 1.366(6)
F45B C45B 1.341(4)
C45B C46B 1.372(5)
F46B C46B 1.351(4)
C31B C32B 1.380(5)
C31B C36B 1.393(5)
F32B C32B 1.367(4)
C32B C33B 1.366(6)
F33B C33B 1.345(5)
C33B C34B 1.372(6)
F34B C34B 1.347(5)
C34B C35B 1.368(6)
F35B C35B 1.355(4)
C35B C36B 1.367(5)
F36B C36B 1.349(4)

loop_
_geom_torsion_atom_site_label_1
_geom_torsion_atom_site_label_2
_geom_torsion_atom_site_label_3
_geom_torsion_atom_site_label_4
_geom_torsion
C4A P1A B1A C41A -93.9(3)
C11A P1A B1A C41A 13.8(4)
C21A P1A B1A C41A 155.0(3)
C4A P1A B1A C3A 8.59(17)
C11A P1A B1A C3A 116.3(2)
C21A P1A B1A C3A -102.4(2)
C4A P1A B1A C31A 130.8(3)
C11A P1A B1A C31A -121.5(3)
C21A P1A B1A C31A 19.8(3)
C11A P1A C4A C3A -146.2(2)
C21A P1A C4A C3A 90.8(2)
B1A P1A C4A C3A -10.2(2)
C11A P1A C4A C5A 25.6(4)
C21A P1A C4A C5A -97.4(3)
B1A P1A C4A C5A 161.6(3)
C5A C4A C3A C2A 9.1(5)
P1A C4A C3A C2A -178.6(3)
C5A C4A C3A B1A -158.9(3)
P1A C4A C3A B1A 13.5(3)
C41A B1A C3A C4A 107.3(3)
C31A B1A C3A C4A -113.4(3)
P1A B1A C3A C4A -11.6(2)
C41A B1A C3A C2A -60.4(4)
C31A B1A C3A C2A 78.9(4)
P1A B1A C3A C2A -179.3(3)
C4A C3A C2A C1A 176.5(3)
B1A C3A C2A C1A -17.9(5)
C3A C2A C1A C51A 177.0(3)
C3A C4A C5A C6A -62.3(5)
P1A C4A C5A C6A 128.2(4)
C3A C4A C5A C7A 111.8(4)
P1A C4A C5A C7A -57.8(4)
C2A C1A C51A C52A -8.1(6)
C2A C1A C51A C54A -130.1(4)
C2A C1A C51A C53A 111.9(4)
C4A P1A C21A C22A 0.9(4)
C11A P1A C21A C22A -124.9(3)
B1A P1A C21A C22A 81.2(3)
C4A P1A C21A C26A -169.7(3)
C11A P1A C21A C26A 64.5(3)
B1A P1A C21A C26A -89.4(3)
C26A C21A C22A C23A 0.5(5)
P1A C21A C22A C23A -169.7(3)
C26A C21A C22A C27A -178.9(4)
P1A C21A C22A C27A 10.9(6)
C21A C22A C23A C24A 0.1(6)
C27A C22A C23A C24A 179.6(4)
C22A C23A C24A C25A -1.0(7)
C22A C23A C24A C28A 178.8(5)
C23A C24A C25A C26A 1.4(7)
C28A C24A C25A C26A -178.5(5)
C24A C25A C26A C21A -0.8(6)
C24A C25A C26A C29A 179.2(4)
C22A C21A C26A C25A -0.2(5)
P1A C21A C26A C25A 171.0(3)
C22A C21A C26A C29A 179.9(4)
P1A C21A C26A C29A -9.0(5)
C4A P1A C11A C16A 109.6(3)
C21A P1A C11A C16A -124.1(3)
B1A P1A C11A C16A 16.8(4)
C4A P1A C11A C12A -65.7(3)
C21A P1A C11A C12A 60.7(3)
B1A P1A C11A C12A -158.5(2)
C16A C11A C12A C13A -5.1(5)
P1A C11A C12A C13A 170.3(3)
C16A C11A C12A C17A 174.5(3)
P1A C11A C12A C17A -10.1(5)
C11A C12A C13A C14A 1.0(6)
C17A C12A C13A C14A -178.7(4)
C12A C13A C14A C15A 2.9(6)
C12A C13A C14A C18A -178.9(4)
C13A C14A C15A C16A -2.8(6)
C18A C14A C15A C16A 179.1(4)
C14A C15A C16A C11A -1.3(6)
C14A C15A C16A C19A 176.4(4)
C12A C11A C16A C15A 5.2(5)
P1A C11A C16A C15A -170.0(3)
C12A C11A C16A C19A -172.2(3)
P1A C11A C16A C19A 12.6(5)
C3A B1A C41A C42A 109.9(3)
C31A B1A C41A C42A -33.0(4)
P1A B1A C41A C42A -164.2(3)
C3A B1A C41A C46A -58.5(4)
C31A B1A C41A C46A 158.6(3)
P1A B1A C41A C46A 27.5(4)
C46A C41A C42A F42A 178.1(3)
B1A C41A C42A F42A 8.6(5)
C46A C41A C42A C43A -0.1(5)
B1A C41A C42A C43A -169.6(3)
F42A C42A C43A F43A 1.4(5)
C41A C42A C43A F43A 179.7(3)
F42A C42A C43A C44A -178.3(3)
C41A C42A C43A C44A 0.0(6)
F43A C43A C44A F44A 0.6(5)
C42A C43A C44A F44A -179.8(3)
F43A C43A C44A C45A 179.0(3)
C42A C43A C44A C45A -1.3(5)
F44A C44A C45A F45A -1.5(5)
C43A C44A C45A F45A -179.9(3)
F44A C44A C45A C46A -178.8(3)
C43A C44A C45A C46A 2.7(5)
F45A C45A C46A F46A -1.3(5)
C44A C45A C46A F46A 176.0(3)
F45A C45A C46A C41A 179.6(3)
C44A C45A C46A C41A -3.0(5)
C42A C41A C46A F46A -177.4(3)
B1A C41A C46A F46A -8.1(5)
C42A C41A C46A C45A 1.6(5)
B1A C41A C46A C45A 170.9(3)
C41A B1A C31A C32A 141.3(3)
C3A B1A C31A C32A 5.5(5)
P1A B1A C31A C32A -81.1(4)
C41A B1A C31A C36A -50.9(4)
C3A B1A C31A C36A 173.2(3)
P1A B1A C31A C36A 86.7(3)
C36A C31A C32A F32A 178.5(3)
B1A C31A C32A F32A -13.1(5)
C36A C31A C32A C33A -1.5(5)
B1A C31A C32A C33A 166.9(3)
F32A C32A C33A F33A 3.4(5)
C31A C32A C33A F33A -176.6(3)
F32A C32A C33A C34A -179.2(4)
C31A C32A C33A C34A 0.7(6)
F33A C33A C34A F34A -1.4(6)
C32A C33A C34A F34A -178.7(4)
F33A C33A C34A C35A 178.0(4)
C32A C33A C34A C35A 0.7(6)
C33A C34A C35A F35A -177.8(4)
F34A C34A C35A F35A 1.6(6)
C33A C34A C35A C36A -1.1(6)
F34A C34A C35A C36A 178.3(4)
F35A C35A C36A F36A -1.5(6)
C34A C35A C36A F36A -178.2(4)
F35A C35A C36A C31A 176.9(4)
C34A C35A C36A C31A 0.2(6)
C32A C31A C36A F36A 179.4(3)
B1A C31A C36A F36A 10.3(5)
C32A C31A C36A C35A 1.0(5)
B1A C31A C36A C35A -168.1(4)
C4B P1B B1B C31B 130.0(3)
C11B P1B B1B C31B -119.0(3)
C21B P1B B1B C31B 18.8(3)
C4B P1B B1B C3B 7.57(19)
C11B P1B B1B C3B 118.5(2)
C21B P1B B1B C3B -103.6(2)
C4B P1B B1B C41B -94.4(3)
C11B P1B B1B C41B 16.5(4)
C21B P1B B1B C41B 154.4(3)
C11B P1B C4B C3B -145.2(2)
C21B P1B C4B C3B 93.6(2)
B1B P1B C4B C3B -9.0(2)
C11B P1B C4B C5B 27.3(4)
C21B P1B C4B C5B -93.8(3)
B1B P1B C4B C5B 163.6(4)
C5B C4B C3B C2B 8.2(6)
P1B C4B C3B C2B -178.7(3)
C5B C4B C3B B1B -161.4(3)
P1B C4B C3B B1B 11.7(3)
C31B B1B C3B C4B -115.8(4)
C41B B1B C3B C4B 109.1(3)
P1B B1B C3B C4B -10.2(2)
C31B B1B C3B C2B 74.6(5)
C41B B1B C3B C2B -60.5(4)
P1B B1B C3B C2B -179.8(3)
C4B C3B C2B C1B 176.5(3)
B1B C3B C2B C1B -15.9(5)
C3B C2B C1B C51B 176.5(4)
C3B C4B C5B C6B -60.7(5)
P1B C4B C5B C6B 128.8(3)
C3B C4B C5B C7B 115.9(4)
P1B C4B C5B C7B -54.7(5)
C2B C1B C51B C53B 121.7(4)
C2B C1B C51B C52B 0.5(6)
C2B C1B C51B C54B -119.6(5)
C4B P1B C21B C22B 2.4(4)
C11B P1B C21B C22B -123.8(3)
B1B P1B C21B C22B 84.1(3)
C4B P1B C21B C26B -173.1(2)
C11B P1B C21B C26B 60.6(3)
B1B P1B C21B C26B -91.5(3)
C26B C21B C22B C23B -1.2(5)
P1B C21B C22B C23B -176.7(3)
C26B C21B C22B C27B -179.0(3)
P1B C21B C22B C27B 5.5(5)
C21B C22B C23B C24B -0.2(6)
C27B C22B C23B C24B 177.8(4)
C22B C23B C24B C25B 1.8(6)
C22B C23B C24B C28B -176.2(4)
C23B C24B C25B C26B -1.9(6)
C28B C24B C25B C26B 176.0(4)
C24B C25B C26B C21B 0.6(6)
C24B C25B C26B C29B -178.6(4)
C22B C21B C26B C25B 1.1(5)
P1B C21B C26B C25B 177.0(3)
C22B C21B C26B C29B -179.9(3)
P1B C21B C26B C29B -4.0(5)
C4B P1B C11B C12B -66.5(3)
C21B P1B C11B C12B 59.5(3)
B1B P1B C11B C12B -162.1(2)
C4B P1B C11B C16B 114.0(3)
C21B P1B C11B C16B -120.1(3)
B1B P1B C11B C16B 18.3(4)
C16B C11B C12B C13B -3.0(5)
P1B C11B C12B C13B 177.4(3)
C16B C11B C12B C17B 176.0(3)
P1B C11B C12B C17B -3.6(4)
C11B C12B C13B C14B 1.2(5)
C17B C12B C13B C14B -177.8(3)
C12B C13B C14B C15B 1.2(5)
C12B C13B C14B C18B -179.2(3)
C13B C14B C15B C16B -2.0(5)
C18B C14B C15B C16B 178.4(3)
C14B C15B C16B C11B 0.2(5)
C14B C15B C16B C19B 176.9(3)
C12B C11B C16B C15B 2.3(5)
P1B C11B C16B C15B -178.1(3)
C12B C11B C16B C19B -174.1(3)
P1B C11B C16B C19B 5.5(5)
C31B B1B C41B C42B 159.5(3)
C3B B1B C41B C42B -60.3(4)
P1B B1B C41B C42B 26.1(4)
C31B B1B C41B C46B -31.6(4)
C3B B1B C41B C46B 108.6(3)
P1B B1B C41B C46B -165.0(3)
C46B C41B C42B F42B -177.1(3)
B1B C41B C42B F42B -7.2(5)
C46B C41B C42B C43B 3.0(5)
B1B C41B C42B C43B 172.9(3)
F42B C42B C43B F43B -3.3(5)
C41B C42B C43B F43B 176.6(3)
F42B C42B C43B C44B 177.0(3)
C41B C42B C43B C44B -3.0(5)
F43B C43B C44B F44B 1.1(5)
C42B C43B C44B F44B -179.3(3)
F43B C43B C44B C45B -179.3(3)
C42B C43B C44B C45B 0.3(5)
F44B C44B C45B F45B 1.1(5)
C43B C44B C45B F45B -178.5(3)
F44B C44B C45B C46B -178.3(3)
C43B C44B C45B C46B 2.1(5)
F45B C45B C46B F46B 0.8(5)
C44B C45B C46B F46B -179.8(3)
F45B C45B C46B C41B 178.5(3)
C44B C45B C46B C41B -2.1(6)
C42B C41B C46B F46B 177.2(3)
B1B C41B C46B F46B 7.2(5)
C42B C41B C46B C45B -0.3(5)
B1B C41B C46B C45B -170.4(3)
C3B B1B C31B C32B 0.8(5)
C41B B1B C31B C32B 132.7(4)
P1B B1B C31B C32B -88.5(4)
C3B B1B C31B C36B -179.1(3)
C41B B1B C31B C36B -47.2(4)
P1B B1B C31B C36B 91.6(3)
C36B C31B C32B C33B 2.2(5)
B1B C31B C32B C33B -177.7(4)
C36B C31B C32B F32B -179.2(3)
B1B C31B C32B F32B 1.0(5)
F32B C32B C33B F33B 0.2(6)
C31B C32B C33B F33B 178.9(4)
F32B C32B C33B C34B -178.5(4)
C31B C32B C33B C34B 0.2(6)
F33B C33B C34B F34B -2.1(6)
C32B C33B C34B F34B 176.7(4)
F33B C33B C34B C35B 179.1(4)
C32B C33B C34B C35B -2.2(6)
F34B C34B C35B F35B 1.4(6)
C33B C34B C35B F35B -179.8(4)
F34B C34B C35B C36B -177.1(3)
C33B C34B C35B C36B 1.7(6)
F35B C35B C36B F36B -0.4(5)
C34B C35B C36B F36B 178.1(3)
F35B C35B C36B C31B -177.6(3)
C34B C35B C36B C31B 0.9(6)
C32B C31B C36B F36B -179.8(3)
B1B C31B C36B F36B 0.0(5)
C32B C31B C36B C35B -2.7(5)
B1B C31B C36B C35B 177.2(3)

loop_
_platon_squeeze_void_nr
_platon_squeeze_void_average_x
_platon_squeeze_void_average_y
_platon_squeeze_void_average_z
_platon_squeeze_void_volume
_platon_squeeze_void_count_electrons
_platon_squeeze_void_content
1 0.000 0.000 0.500 21 1 ' '
2 0.500 0.000 0.500 175 13 ' '
3 0.515 0.077 0.135 28 1 ' '
4 0.439 0.155 0.055 7 0 ' '
5 0.000 0.500 0.000 174 13 ' '
6 0.944 0.351 0.562 8 0 ' '
7 0.018 0.426 0.638 27 1 ' '
8 0.500 0.500 0.000 21 1 ' '
9 0.985 0.577 0.365 28 1 ' '
10 0.061 0.655 0.445 8 0 ' '
11 0.556 0.851 0.937 9 0 ' '
12 0.481 0.926 0.862 26 1 ' '
